data_2002344
loop_
_publ_author_name
'Waburg, M'
'Mueller-Buschbaum, Hk'

_publ_section_title 'Zur Kenntnis von Zn4 Ta2 O9'
_journal_name_full
;
Zeitschrift fuer Anorganische und Allgemeine Chemie
;
_journal_page_first 137
_journal_page_last 144
_journal_paper_doi 10.1002/zaac.19855220317
_journal_volume 522
_journal_year 1985
_chemical_formula_structural 'Zn4 (Ta2 O9)'
_chemical_formula_sum 'O9 Ta2 Zn4'
_chemical_name_systematic 'Tetrazinc ditantalate'
_space_group_IT_number 15
_symmetry_cell_setting monoclinic
_symmetry_Int_Tables_number 15
_symmetry_space_group_name_Hall '-C 2yc'
_symmetry_space_group_name_H-M 'C 1 2/c 1'
_cell_angle_alpha 90
_cell_angle_beta 93.64(3)
_cell_angle_gamma 90
_cell_formula_units_Z 8
_cell_length_a 15.002(6)
_cell_length_b 8.954(1)
_cell_length_c 10.345(4)
_cell_volume 1386.8
_refine_ls_R_factor_all 0.092
_cod_database_code 2002344

loop_
_symmetry_equiv_pos_as_xyz
x,y,z
-x,y,1/2-z
-x,-y,-z
x,-y,1/2+z
1/2+x,1/2+y,z
1/2-x,1/2+y,1/2-z
1/2-x,1/2-y,-z
1/2+x,1/2-y,1/2+z

loop_
_atom_site_label
_atom_site_type_symbol
_atom_site_symmetry_multiplicity
_atom_site_Wyckoff_symbol
_atom_site_fract_x
_atom_site_fract_y
_atom_site_fract_z
_atom_site_occupancy
_atom_site_attached_hydrogens
_atom_site_calc_flag
Ta1 Ta5+ 4 a 0. 0. 0. 1. 0 d
Ta2 Ta5+ 8 f 0.3408(1) 0.0021(3) 0.2028(2) 1. 0 d
Ta3 Ta5+ 8 f 0.3512(2) 0.6478(4) 0.2382(3) 0.5 0 d
Zn1 Zn2+ 4 e 0. 0.7957(11) 0.25 1. 0 d
Zn2 Zn2+ 8 f 0.3026(4) 0.3541(8) 0.0698(6) 1. 0 d
Zn3 Zn2+ 8 f 0.1679(5) 0.7156(9) 0.0516(7) 1. 0 d
Zn4 Zn2+ 8 f 0.0259(4) 0.3515(8) 0.0393(6) 1. 0 d
Zn5 Zn2+ 8 f 0.3512(2) 0.6478(4) 0.2382(3) 0.5 0 d
O1 O2- 8 f 0.433(2) 0.327(4) 0.069(3) 1. 0 d
O2 O2- 8 f 0.099(2) 0.652(5) 0.197(3) 1. 0 d
O3 O2- 8 f 0.274(3) 0.831(4) 0.122(4) 1. 0 d
O4 O2- 8 f 0.256(2) 0.519(4) 0.164(3) 1. 0 d
O5 O2- 8 f 0.075(2) 0.003(6) 0.164(3) 1. 0 d
O6 O2- 8 f 0.419(2) 0.652(5) 0.070(4) 1. 0 d
O7 O2- 8 f 0.253(3) 0.151(5) 0.107(4) 1. 0 d
O8 O2- 8 f 0.105(2) 0.336(4) 0.189(3) 1. 0 d
O9 O2- 8 f 0.420(2) 0.987(4) 0.070(3) 1. 0 d

loop_
_atom_type_symbol
_atom_type_oxidation_number
Ta5+ 5.000
Zn2+ 2.000
O2- -2.000
